data_7032539
loop_
_publ_author_name
'Grzywa, Maciej'
'Ge\&sner, Christof'
'Bredenk\"otter, Bj\"orn'
'Denysenko, Dmytro'
'van Leusen, Jan'
'K\"ogerler, Paul'
'Klemm, Elias'
'Volkmer, Dirk'

_publ_section_title
;
 Coordination frameworks assembled from Cu(II) ions and H2-1,3-bdpb
 ligands: X-ray and magneto structural investigations, and catalytic
 activity in the aerobic oxidation of tetralin.
;
_journal_issue 44
_journal_name_full 'Dalton transactions (Cambridge, England : 2003)'
_journal_page_first 16846
_journal_page_last 16856
_journal_paper_doi 10.1039/c4dt01880j
_journal_volume 43
_journal_year 2014
_chemical_formula_sum 'C18 H22 Cu2 N4 O2'
_chemical_formula_weight 453.48
_chemical_name_systematic
; 
 ? 
;
_space_group_IT_number 148
_symmetry_cell_setting trigonal
_symmetry_space_group_name_Hall '-R 3'
_symmetry_space_group_name_H-M 'R -3 :H'
_atom_sites_solution_hydrogens geom
_atom_sites_solution_primary direct
_atom_sites_solution_secondary difmap
_audit_creation_method SHELXL-97
_cell_angle_alpha 90.00
_cell_angle_beta 90.00
_cell_angle_gamma 120.00
_cell_formula_units_Z 18
_cell_length_a 26.839(3)
_cell_length_b 26.839(3)
_cell_length_c 15.8317(16)
_cell_measurement_reflns_used 2068
_cell_measurement_temperature 100(2)
_cell_measurement_theta_max 24.77
_cell_measurement_theta_min 2.63
_cell_volume 9876.2(19)
_computing_cell_refinement 'Bruker SAINT'
_computing_data_collection 'Bruker APEX2'
_computing_data_reduction 'Bruker SAINT'
_computing_molecular_graphics Mercury
_computing_publication_material Word
_computing_structure_refinement 'SHELXL-97 (Sheldrick, 1997)'
_computing_structure_solution 'SHELXS-97 (Sheldrick, 1990)'
_diffrn_ambient_temperature 100(2)
_diffrn_measured_fraction_theta_full 0.998
_diffrn_measured_fraction_theta_max 0.998
_diffrn_measurement_device_type 'Bruker D8 Venture'
_diffrn_measurement_method '\f and \w scans'
_diffrn_radiation_monochromator graphite
_diffrn_radiation_source 'fine-focus sealed tube'
_diffrn_radiation_type MoK\a
_diffrn_radiation_wavelength 0.71073
_diffrn_reflns_av_R_equivalents 0.1439
_diffrn_reflns_av_sigmaI/netI 0.1131
_diffrn_reflns_limit_h_max 30
_diffrn_reflns_limit_h_min -31
_diffrn_reflns_limit_k_max 31
_diffrn_reflns_limit_k_min -29
_diffrn_reflns_limit_l_max 18
_diffrn_reflns_limit_l_min -18
_diffrn_reflns_number 19551
_diffrn_reflns_theta_full 25.00
_diffrn_reflns_theta_max 25.00
_diffrn_reflns_theta_min 2.65
_exptl_absorpt_coefficient_mu 1.955
_exptl_absorpt_correction_T_max 0.7452
_exptl_absorpt_correction_T_min 0.6678
_exptl_absorpt_correction_type multi-scan
_exptl_absorpt_process_details 'SADABS V2012/1 (Bruker AXS Inc.)'
_exptl_crystal_colour green
_exptl_crystal_density_diffrn 1.372
_exptl_crystal_density_method 'not measured'
_exptl_crystal_description 'hexagonal prism'
_exptl_crystal_F_000 4176
_exptl_crystal_size_max 0.03
_exptl_crystal_size_mid 0.02
_exptl_crystal_size_min 0.02
_platon_squeeze_details
;
The electron count (271 electrons) corresponds to the 15 MeOH molecules. 
;
_refine_diff_density_max 0.763
_refine_diff_density_min -0.925
_refine_diff_density_rms 0.132
_refine_ls_extinction_method none
_refine_ls_goodness_of_fit_ref 1.036
_refine_ls_hydrogen_treatment constr
_refine_ls_matrix_type full
_refine_ls_number_parameters 210
_refine_ls_number_reflns 3874
_refine_ls_number_restraints 0
_refine_ls_restrained_S_all 1.036
_refine_ls_R_factor_all 0.1167
_refine_ls_R_factor_gt 0.0679
_refine_ls_shift/su_max 0.001
_refine_ls_shift/su_mean 0.000
_refine_ls_structure_factor_coef Fsqd
_refine_ls_weighting_details 'calc w=1/[\s^2^(Fo^2^)+(0.0679P)^2^+9.8837P] where P=(Fo^2^+2Fc^2^)/3'
_refine_ls_weighting_scheme calc
_refine_ls_wR_factor_gt 0.1361
_refine_ls_wR_factor_ref 0.1515
_reflns_number_gt 2520
_reflns_number_total 3874
_reflns_threshold_expression >2sigma(I)
_cod_data_source_file c4dt01880j2.cif
_cod_data_source_block CFA-5
_cod_depositor_comments
;
The following automatic conversions were performed:

'_symmetry_cell_setting' value 'Trigonal' changed to 'trigonal'
according to
/usr/data/users/saulius/crontab/automatic-downloads/rss-feeds/RSC/lib/dictionaries/cif_core.dic
dictionary named 'cif_core.dic' version 2.4.2 from 2011-04-26.

Automatic conversion script
Id: cif_fix_values 2281 2013-09-26 08:29:07Z andrius 

 Adding full bibliography for 7032538--7032540.cif.
;
_cod_original_sg_symbol_H-M 'R -3'
_cod_database_code 7032539

loop_
_symmetry_equiv_pos_as_xyz
'x, y, z'
'-y, x-y, z'
'-x+y, -x, z'
'x+2/3, y+1/3, z+1/3'
'-y+2/3, x-y+1/3, z+1/3'
'-x+y+2/3, -x+1/3, z+1/3'
'x+1/3, y+2/3, z+2/3'
'-y+1/3, x-y+2/3, z+2/3'
'-x+y+1/3, -x+2/3, z+2/3'
'-x, -y, -z'
'y, -x+y, -z'
'x-y, x, -z'
'-x+2/3, -y+1/3, -z+1/3'
'y+2/3, -x+y+1/3, -z+1/3'
'x-y+2/3, x+1/3, -z+1/3'
'-x+1/3, -y+2/3, -z+2/3'
'y+1/3, -x+y+2/3, -z+2/3'
'x-y+1/3, x+2/3, -z+2/3'

loop_
_atom_site_label
_atom_site_type_symbol
_atom_site_fract_x
_atom_site_fract_y
_atom_site_fract_z
_atom_site_U_iso_or_equiv
_atom_site_adp_type
_atom_site_occupancy
_atom_site_symmetry_multiplicity
_atom_site_calc_flag
_atom_site_refinement_flags
Cu1 Cu 0.52510(4) 0.60906(3) 0.11769(5) 0.0136(2) Uani 1 1 d .
Cu2 Cu 0.58112(4) 0.74897(3) 0.13017(5) 0.0134(2) Uani 1 1 d .
O1 O 0.5715(2) 0.67963(18) 0.1782(3) 0.0184(11) Uani 1 1 d .
O2 O 0.4469(2) 0.5473(2) 0.1035(3) 0.0223(12) Uani 1 1 d .
N1 N 0.5323(2) 0.6525(2) 0.0172(3) 0.0151(13) Uani 1 1 d .
N2 N 0.5485(2) 0.7092(2) 0.0229(3) 0.0113(12) Uani 1 1 d .
N3 N 0.6394(2) 0.8259(2) 0.0962(3) 0.0102(12) Uani 1 1 d .
N4 N 0.5380(2) 0.5593(2) 0.1908(3) 0.0128(12) Uani 1 1 d .
C1 C 0.5187(3) 0.6359(3) -0.0632(4) 0.0178(16) Uani 1 1 d .
C2 C 0.5244(3) 0.6816(3) -0.1116(4) 0.0132(15) Uani 1 1 d .
C3 C 0.5432(3) 0.7271(3) -0.0544(4) 0.0155(15) Uani 1 1 d .
C4 C 0.5020(4) 0.5760(3) -0.0910(5) 0.031(2) Uani 1 1 d .
H4A H 0.5026 0.5538 -0.0423 0.046 Uiso 1 1 calc R
H4B H 0.5293 0.5779 -0.1337 0.046 Uiso 1 1 calc R
H4C H 0.4632 0.5574 -0.1151 0.046 Uiso 1 1 calc R
C5 C 0.5538(3) 0.7868(3) -0.0711(5) 0.0258(18) Uani 1 1 d .
H5A H 0.5387 0.7990 -0.0239 0.039 Uiso 1 1 calc R
H5B H 0.5343 0.7868 -0.1234 0.039 Uiso 1 1 calc R
H5C H 0.5952 0.8134 -0.0768 0.039 Uiso 1 1 calc R
C6 C 0.5173(3) 0.6828(3) -0.2041(4) 0.0131(15) Uani 1 1 d .
C7 C 0.4655(3) 0.6453(3) -0.2452(4) 0.0152(15) Uani 1 1 d .
H7 H 0.4324 0.6199 -0.2135 0.018 Uiso 1 1 calc R
C8 C 0.4633(3) 0.6460(3) -0.3327(4) 0.0152(15) Uani 1 1 d .
H8 H 0.4285 0.6198 -0.3605 0.018 Uiso 1 1 calc R
C9 C 0.6847(3) 0.8460(3) 0.0424(4) 0.0129(7) Uani 1 1 d .
C10 C 0.6932(3) 0.8069(3) -0.0141(4) 0.0129(7) Uani 1 1 d .
H10A H 0.7203 0.7971 0.0120 0.019 Uiso 1 1 calc R
H10B H 0.7087 0.8259 -0.0684 0.019 Uiso 1 1 calc R
H10C H 0.6563 0.7716 -0.0233 0.019 Uiso 1 1 calc R
C11 C 0.7201(3) 0.9053(3) 0.0552(4) 0.0129(7) Uani 1 1 d .
C12 C 0.7714(3) 0.9450(3) 0.0069(4) 0.0129(7) Uani 1 1 d .
C13 C 0.7688(3) 0.9463(3) -0.0810(4) 0.0129(7) Uani 1 1 d .
H13 H 0.7338 0.9206 -0.1086 0.016 Uiso 1 1 calc R
C14 C 0.8233(3) 0.9832(3) 0.0470(4) 0.0104(14) Uani 1 1 d .
H14 H 0.8262 0.9831 0.1068 0.013 Uiso 1 1 calc R
C15 C 0.5853(3) 0.5591(3) 0.2141(4) 0.0167(16) Uani 1 1 d .
C16 C 0.6423(3) 0.5978(3) 0.1727(5) 0.0253(18) Uani 1 1 d .
H16A H 0.6483 0.5772 0.1265 0.038 Uiso 1 1 calc R
H16B H 0.6731 0.6097 0.2144 0.038 Uiso 1 1 calc R
H16C H 0.6424 0.6320 0.1503 0.038 Uiso 1 1 calc R
C17 C 0.5926(5) 0.6825(5) 0.2626(6) 0.068(2) Uani 1 1 d .
H17A H 0.5961 0.7164 0.2914 0.103 Uiso 1 1 calc R
H17B H 0.6304 0.6852 0.2602 0.103 Uiso 1 1 calc R
H17C H 0.5657 0.6477 0.2938 0.103 Uiso 1 1 calc R
C18 C 0.4041(5) 0.5640(5) 0.0680(7) 0.068(2) Uani 1 1 d .
H18A H 0.4203 0.5875 0.0172 0.103 Uiso 1 1 calc R
H18B H 0.3967 0.5860 0.1105 0.103 Uiso 1 1 calc R
H18C H 0.3680 0.5291 0.0537 0.103 Uiso 1 1 calc R

loop_
_atom_site_aniso_label
_atom_site_aniso_U_11
_atom_site_aniso_U_22
_atom_site_aniso_U_33
_atom_site_aniso_U_23
_atom_site_aniso_U_13
_atom_site_aniso_U_12
Cu1 0.0187(5) 0.0129(5) 0.0072(4) 0.0031(3) -0.0008(3) 0.0063(4)
Cu2 0.0207(5) 0.0113(5) 0.0073(4) 0.0004(3) 0.0014(3) 0.0073(4)
O1 0.034(3) 0.009(2) 0.012(3) 0.0036(19) -0.004(2) 0.011(2)
O2 0.017(3) 0.028(3) 0.014(3) 0.009(2) -0.003(2) 0.004(2)
N1 0.026(3) 0.012(3) 0.005(3) 0.003(2) 0.001(2) 0.008(3)
N2 0.020(3) 0.010(3) 0.004(3) 0.000(2) 0.001(2) 0.008(3)
N3 0.012(3) 0.014(3) 0.006(3) -0.004(2) -0.003(2) 0.007(3)
N4 0.009(3) 0.009(3) 0.012(3) 0.005(2) -0.003(2) -0.002(3)
C1 0.025(4) 0.019(4) 0.008(4) 0.002(3) 0.003(3) 0.010(3)
C2 0.018(4) 0.011(4) 0.008(3) -0.001(3) -0.003(3) 0.006(3)
C3 0.019(4) 0.012(4) 0.013(4) 0.004(3) 0.001(3) 0.006(3)
C4 0.057(6) 0.020(4) 0.012(4) -0.001(3) -0.003(4) 0.018(4)
C5 0.046(5) 0.014(4) 0.018(4) -0.002(3) -0.006(4) 0.016(4)
C6 0.025(4) 0.006(3) 0.008(3) 0.003(3) 0.002(3) 0.007(3)
C7 0.021(4) 0.014(4) 0.011(4) 0.003(3) 0.002(3) 0.009(3)
C8 0.013(4) 0.013(4) 0.015(4) 0.002(3) -0.002(3) 0.003(3)
C9 0.0168(17) 0.0151(17) 0.0083(15) -0.0004(12) 0.0008(12) 0.0090(14)
C10 0.0168(17) 0.0151(17) 0.0083(15) -0.0004(12) 0.0008(12) 0.0090(14)
C11 0.0168(17) 0.0151(17) 0.0083(15) -0.0004(12) 0.0008(12) 0.0090(14)
C12 0.0168(17) 0.0151(17) 0.0083(15) -0.0004(12) 0.0008(12) 0.0090(14)
C13 0.0168(17) 0.0151(17) 0.0083(15) -0.0004(12) 0.0008(12) 0.0090(14)
C14 0.019(4) 0.006(3) 0.007(3) 0.002(3) 0.002(3) 0.007(3)
C15 0.016(4) 0.011(4) 0.018(4) 0.004(3) -0.003(3) 0.003(3)
C16 0.014(4) 0.031(5) 0.026(4) 0.014(3) 0.000(3) 0.008(4)
C17 0.085(6) 0.058(5) 0.053(5) 0.007(4) -0.006(4) 0.029(5)
C18 0.085(6) 0.058(5) 0.053(5) 0.007(4) -0.006(4) 0.029(5)

loop_
_atom_type_symbol
_atom_type_description
_atom_type_scat_dispersion_real
_atom_type_scat_dispersion_imag
_atom_type_scat_source
C C 0.0033 0.0016 'International Tables Vol C Tables 4.2.6.8 and 6.1.1.4'
H H 0.0000 0.0000 'International Tables Vol C Tables 4.2.6.8 and 6.1.1.4'
Cu Cu 0.3201 1.2651 'International Tables Vol C Tables 4.2.6.8 and 6.1.1.4'
N N 0.0061 0.0033 'International Tables Vol C Tables 4.2.6.8 and 6.1.1.4'
O O 0.0106 0.0060 'International Tables Vol C Tables 4.2.6.8 and 6.1.1.4'

loop_
_geom_angle_atom_site_label_1
_geom_angle_atom_site_label_2
_geom_angle_atom_site_label_3
_geom_angle
_geom_angle_site_symmetry_1
_geom_angle_site_symmetry_3
O1 Cu1 N4 97.5(2) . .
O1 Cu1 N1 89.7(2) . .
N4 Cu1 N1 156.9(2) . .
O1 Cu1 O2 142.6(2) . .
N4 Cu1 O2 88.3(2) . .
N1 Cu1 O2 99.2(2) . .
O1 Cu2 O2 98.2(2) . 15
O1 Cu2 N3 142.5(2) . .
O2 Cu2 N3 89.8(2) 15 .
O1 Cu2 N2 90.5(2) . .
O2 Cu2 N2 144.6(2) 15 .
N3 Cu2 N2 104.0(2) . .
C17 O1 Cu2 117.5(5) . .
C17 O1 Cu1 124.0(5) . .
Cu2 O1 Cu1 117.9(2) . .
C18 O2 Cu2 109.9(5) . 14_455
C18 O2 Cu1 116.4(5) . .
Cu2 O2 Cu1 113.3(2) 14_455 .
C1 N1 N2 108.6(5) . .
C1 N1 Cu1 131.0(5) . .
N2 N1 Cu1 120.1(4) . .
C3 N2 N1 107.8(5) . .
C3 N2 Cu2 133.6(4) . .
N1 N2 Cu2 118.2(4) . .
C9 N3 N4 107.6(5) . 15
C9 N3 Cu2 133.1(4) . .
N4 N3 Cu2 118.2(4) 15 .
C15 N4 N3 109.4(5) . 14_455
C15 N4 Cu1 132.5(4) . .
N3 N4 Cu1 117.6(4) 14_455 .
N1 C1 C2 109.8(6) . .
N1 C1 C4 121.4(6) . .
C2 C1 C4 128.7(6) . .
C1 C2 C3 104.3(6) . .
C1 C2 C6 127.4(6) . .
C3 C2 C6 128.0(6) . .
N2 C3 C2 109.4(6) . .
N2 C3 C5 122.8(6) . .
C2 C3 C5 127.7(6) . .
C13 C6 C7 118.8(6) 16_664 .
C13 C6 C2 118.7(6) 16_664 .
C7 C6 C2 122.4(6) . .
C8 C7 C6 119.2(6) . .
C14 C8 C7 121.8(6) 16_664 .
N3 C9 C11 109.0(6) . .
N3 C9 C10 121.5(6) . .
C11 C9 C10 129.4(6) . .
C15 C11 C9 104.6(6) 15 .
C15 C11 C12 127.9(6) 15 .
C9 C11 C12 127.3(6) . .
C13 C12 C14 118.5(6) . .
C13 C12 C11 119.9(6) . .
C14 C12 C11 121.5(6) . .
C6 C13 C12 121.9(6) 16_664 .
C8 C14 C12 119.7(6) 16_664 .
N4 C15 C11 109.5(6) . 14_455
N4 C15 C16 121.4(6) . .
C11 C15 C16 129.2(6) 14_455 .

loop_
_geom_bond_atom_site_label_1
_geom_bond_atom_site_label_2
_geom_bond_distance
_geom_bond_site_symmetry_2
Cu1 O1 1.923(4) .
Cu1 N4 1.924(5) .
Cu1 N1 1.925(5) .
Cu1 O2 1.929(5) .
Cu2 O1 1.904(4) .
Cu2 O2 1.921(4) 15
Cu2 N3 1.942(5) .
Cu2 N2 1.963(5) .
O1 C17 1.439(11) .
O2 C18 1.531(11) .
O2 Cu2 1.921(4) 14_455
N1 C1 1.337(8) .
N1 N2 1.359(7) .
N2 C3 1.349(8) .
N3 C9 1.355(8) .
N3 N4 1.363(7) 15
N4 C15 1.326(8) .
N4 N3 1.363(7) 14_455
C1 C2 1.386(9) .
C1 C4 1.502(9) .
C2 C3 1.396(9) .
C2 C6 1.480(9) .
C3 C5 1.504(9) .
C6 C13 1.388(9) 16_664
C6 C7 1.403(9) .
C7 C8 1.387(9) .
C8 C14 1.375(9) 16_664
C9 C11 1.402(9) .
C9 C10 1.481(9) .
C11 C15 1.396(9) 15
C11 C12 1.466(9) .
C12 C13 1.394(9) .
C12 C14 1.403(9) .
C13 C6 1.388(9) 16_664
C14 C8 1.375(9) 16_664
C15 C11 1.396(9) 14_455
C15 C16 1.503(9) .

loop_
_platon_squeeze_void_nr
_platon_squeeze_void_average_x
_platon_squeeze_void_average_y
_platon_squeeze_void_average_z
_platon_squeeze_void_volume
_platon_squeeze_void_count_electrons
_platon_squeeze_void_content
1 0.000 0.000 -0.002 489 84 ' '
2 0.004 0.307 0.030 9 1 ' '
3 -0.004 0.693 0.970 9 2 ' '
4 0.026 0.364 0.696 8 1 ' '
5 0.030 0.670 0.637 8 1 ' '
6 0.333 0.667 0.216 488 84 ' '
7 0.303 -0.004 0.030 9 1 ' '
8 0.307 0.303 0.970 9 1 ' '
9 0.330 0.360 0.637 8 1 ' '
10 0.337 0.973 0.696 8 1 ' '
11 0.360 0.030 0.363 9 1 ' '
12 0.364 0.337 0.304 8 1 ' '
13 0.667 0.333 0.882 488 84 ' '
14 0.636 0.663 0.696 8 1 ' '
15 0.640 0.970 0.637 9 1 ' '
16 0.663 0.026 0.304 8 1 ' '
17 0.670 0.640 0.363 9 1 ' '
18 0.693 0.697 0.030 9 1 ' '
19 0.697 0.004 0.970 9 1 ' '
20 0.970 0.330 0.363 8 1 ' '
21 0.973 0.636 0.304 8 1 ' '
